data_7202422
loop_
_publ_author_name
'Li, Cui-Jin'
'Peng, Meng-Xia'
'Leng, Ji-Dong'
'Yang, Ming-Mei'
'Lin, Zhuojia'
'Tong, Ming-Liang'

_publ_section_title
;
 Synthesis, structure, photoluminescence and magnetic properties of new
 3-D lanthanide-pyridine-2,4,6-tricarboxylate frameworks
;
_journal_issue 11
_journal_name_full CrystEngComm
_journal_page_first 1645
_journal_paper_doi 10.1039/b811883n
_journal_volume 10
_journal_year 2008
_chemical_formula_sum 'C16 H12 Ho2 N2 O16'
_chemical_formula_weight 818.14
_chemical_name_systematic
;
?
;
_space_group_IT_number 15
_symmetry_cell_setting monoclinic
_symmetry_space_group_name_Hall '-C 2yc'
_symmetry_space_group_name_H-M 'C 1 2/c 1'
_atom_sites_solution_hydrogens geom
_atom_sites_solution_primary direct
_atom_sites_solution_secondary difmap
_audit_creation_method SHELXL-97
_cell_angle_alpha 90.00
_cell_angle_beta 101.243(6)
_cell_angle_gamma 90.00
_cell_formula_units_Z 8
_cell_length_a 21.721(8)
_cell_length_b 9.202(4)
_cell_length_c 22.347(9)
_cell_measurement_reflns_used 14590
_cell_measurement_temperature 293(2)
_cell_measurement_theta_max 26.00
_cell_measurement_theta_min 1.86
_cell_volume 4381(3)
_computing_cell_refinement 'SAINT-PLUS, Ver. 6.0, 1997'
_computing_data_collection 'SMART, 1998.'
_computing_data_reduction 'SAINT-PLUS, Ver. 6.0, 1997'
_computing_molecular_graphics 'XP, Ver. 6.10, Bruker AXS Inc., 2000'
_computing_publication_material 'SHELXTL-Bruker AXS Inc., 1998'
_computing_structure_refinement 'SHELXL-97 (Sheldrick, 1997)'
_computing_structure_solution 'SHELXS-97 (Sheldrick, 1990)'
_diffrn_ambient_temperature 293(2)
_diffrn_measured_fraction_theta_full 0.994
_diffrn_measured_fraction_theta_max 0.994
_diffrn_measurement_device_type 'Bruker Apex CCD'
_diffrn_measurement_method '\w scan'
_diffrn_radiation_monochromator graphite
_diffrn_radiation_source 'fine-focus sealed tube'
_diffrn_radiation_type MoK\a
_diffrn_radiation_wavelength 0.71073
_diffrn_reflns_av_R_equivalents 0.0278
_diffrn_reflns_av_sigmaI/netI 0.0287
_diffrn_reflns_limit_h_max 26
_diffrn_reflns_limit_h_min -26
_diffrn_reflns_limit_k_max 11
_diffrn_reflns_limit_k_min -11
_diffrn_reflns_limit_l_max 27
_diffrn_reflns_limit_l_min -27
_diffrn_reflns_number 14590
_diffrn_reflns_theta_full 26.00
_diffrn_reflns_theta_max 26.00
_diffrn_reflns_theta_min 1.86
_exptl_absorpt_coefficient_mu 7.259
_exptl_absorpt_correction_T_max 0.6537
_exptl_absorpt_correction_T_min 0.6157
_exptl_absorpt_correction_type multi-scan
_exptl_absorpt_process_details 'SADABS (Bruker, 2002)'
_exptl_crystal_colour pale-pink
_exptl_crystal_density_diffrn 2.481
_exptl_crystal_density_method 'not measured'
_exptl_crystal_description rhombus
_exptl_crystal_F_000 3072
_exptl_crystal_size_max 0.07
_exptl_crystal_size_mid 0.07
_exptl_crystal_size_min 0.06
_refine_diff_density_max 1.146
_refine_diff_density_min -0.834
_refine_diff_density_rms 0.145
_refine_ls_extinction_method none
_refine_ls_goodness_of_fit_ref 1.058
_refine_ls_hydrogen_treatment constr
_refine_ls_matrix_type full
_refine_ls_number_parameters 339
_refine_ls_number_reflns 4289
_refine_ls_number_restraints 6
_refine_ls_restrained_S_all 1.057
_refine_ls_R_factor_all 0.0282
_refine_ls_R_factor_gt 0.0247
_refine_ls_shift/su_max 0.001
_refine_ls_shift/su_mean 0.000
_refine_ls_structure_factor_coef Fsqd
_refine_ls_weighting_details 'calc w=1/[\s^2^(Fo^2^)+(0.0261P)^2^+18.4749P] where P=(Fo^2^+2Fc^2^)/3'
_refine_ls_weighting_scheme calc
_refine_ls_wR_factor_gt 0.0549
_refine_ls_wR_factor_ref 0.0564
_reflns_number_gt 3939
_reflns_number_total 4289
_reflns_threshold_expression >2sigma(I)
_cod_data_source_file b811883n.txt
_cod_data_source_block hom
_cod_original_sg_symbol_H-M C2/c
_cod_database_code 7202422

loop_
_symmetry_equiv_pos_as_xyz
'x, y, z'
'-x, y, -z+1/2'
'x+1/2, y+1/2, z'
'-x+1/2, y+1/2, -z+1/2'
'-x, -y, -z'
'x, -y, z-1/2'
'-x+1/2, -y+1/2, -z'
'x+1/2, -y+1/2, z-1/2'

loop_
_atom_site_label
_atom_site_type_symbol
_atom_site_fract_x
_atom_site_fract_y
_atom_site_fract_z
_atom_site_U_iso_or_equiv
_atom_site_adp_type
_atom_site_occupancy
_atom_site_symmetry_multiplicity
_atom_site_calc_flag
_atom_site_refinement_flags
_atom_site_disorder_assembly
_atom_site_disorder_group
Ho1 Ho 0.045266(9) 0.31018(2) 0.423288(9) 0.01310(7) Uani 1 1 d . . .
Ho2 Ho 0.156078(9) 0.39203(2) 0.176175(8) 0.01148(6) Uani 1 1 d . . .
O1W O -0.02207(16) 0.2498(4) 0.48728(15) 0.0295(8) Uani 1 1 d D . .
H1WA H -0.0251 0.2970 0.5193 0.035 Uiso 1 1 d RD . .
H1WB H -0.0550 0.1994 0.4755 0.035 Uiso 1 1 d RD . .
O2W O 0.11525(17) 0.1180(4) 0.44166(16) 0.0301(8) Uani 1 1 d D . .
H2WA H 0.1288 0.0910 0.4102 0.036 Uiso 1 1 d RD . .
H2WB H 0.1202 0.0516 0.4686 0.036 Uiso 1 1 d RD . .
O1 O 0.07407(16) 0.3422(4) 0.32927(14) 0.0243(8) Uani 1 1 d . . .
O2 O 0.13697(17) 0.4360(4) 0.27124(14) 0.0273(8) Uani 1 1 d . . .
O3 O 0.32871(18) 0.7149(4) 0.39173(17) 0.0363(9) Uani 1 1 d . . .
O4 O 0.36866(17) 0.6084(5) 0.47890(18) 0.0401(10) Uani 1 1 d . . .
O5 O 0.17399(15) 0.4950(4) 0.58654(14) 0.0256(8) Uani 1 1 d . . .
O6 O 0.09465(15) 0.3889(4) 0.52240(14) 0.0214(7) Uani 1 1 d . . .
O7 O 0.23636(14) 0.5692(3) 0.21415(14) 0.0186(7) Uani 1 1 d . . .
O8 O 0.25997(16) 0.7749(4) 0.26560(17) 0.0312(9) Uani 1 1 d . . .
O9 O 0.10035(16) 1.1859(3) 0.19662(16) 0.0256(8) Uani 1 1 d . . .
O10 O 0.01441(16) 1.1262(4) 0.12784(16) 0.0262(8) Uani 1 1 d . . .
O11 O -0.02820(14) 0.5759(3) 0.08615(14) 0.0184(7) Uani 1 1 d . . .
O12 O 0.04944(14) 0.4352(3) 0.12951(14) 0.0177(7) Uani 1 1 d . . .
N1 N 0.14737(17) 0.4278(4) 0.42923(16) 0.0140(8) Uani 1 1 d . . .
N2 N 0.12040(17) 0.6501(4) 0.17600(16) 0.0137(8) Uani 1 1 d . . .
C1 C 0.1688(2) 0.4528(5) 0.3778(2) 0.0181(10) Uani 1 1 d . . .
C2 C 0.2254(2) 0.5201(5) 0.3783(2) 0.0217(10) Uani 1 1 d . . .
H2 H 0.2389 0.5381 0.3420 0.026 Uiso 1 1 calc R . .
C3 C 0.2625(2) 0.5610(5) 0.4343(2) 0.0196(10) Uani 1 1 d . . .
C4 C 0.2395(2) 0.5362(5) 0.4875(2) 0.0186(10) Uani 1 1 d . . .
H4 H 0.2628 0.5629 0.5253 0.022 Uiso 1 1 calc R . .
C5 C 0.1811(2) 0.4713(5) 0.48289(19) 0.0156(9) Uani 1 1 d . . .
C6 C 0.1234(2) 0.4062(5) 0.3209(2) 0.0190(10) Uani 1 1 d . . .
C7 C 0.3254(2) 0.6344(5) 0.4357(2) 0.0200(10) Uani 1 1 d . . .
C8 C 0.1476(2) 0.4495(5) 0.5352(2) 0.0179(10) Uani 1 1 d . . .
C9 C 0.1600(2) 0.7540(5) 0.2017(2) 0.0173(9) Uani 1 1 d . . .
C10 C 0.1434(2) 0.8988(5) 0.1999(2) 0.0205(10) Uani 1 1 d . . .
H10 H 0.1715 0.9687 0.2187 0.025 Uiso 1 1 calc R . .
C11 C 0.0836(2) 0.9383(5) 0.1692(2) 0.0183(10) Uani 1 1 d . . .
C12 C 0.0425(2) 0.8314(5) 0.1415(2) 0.0198(10) Uani 1 1 d . . .
H12 H 0.0025 0.8552 0.1204 0.024 Uiso 1 1 calc R . .
C13 C 0.0628(2) 0.6884(5) 0.1464(2) 0.0150(9) Uani 1 1 d . . .
C14 C 0.2241(2) 0.6960(5) 0.2294(2) 0.0166(9) Uani 1 1 d . . .
C15 C 0.0643(2) 1.0972(5) 0.1644(2) 0.0185(10) Uani 1 1 d . . .
C16 C 0.0253(2) 0.5608(5) 0.11916(19) 0.0149(9) Uani 1 1 d . . .
O3W O -0.0975(7) 0.7530(16) 0.1703(7) 0.111(5) Uani 0.50 1 d P . .
O4W O 0.1460(9) 0.060(2) 0.3300(7) 0.054(4) Uani 0.50 1 d P . .
O4W' O 0.1651(11) 0.018(3) 0.3522(10) 0.122(9) Uani 0.50 1 d P . .
O5W O 0.0000 0.5842(13) 0.2500 0.116(4) Uani 1 2 d S . .

loop_
_atom_site_aniso_label
_atom_site_aniso_U_11
_atom_site_aniso_U_22
_atom_site_aniso_U_33
_atom_site_aniso_U_23
_atom_site_aniso_U_13
_atom_site_aniso_U_12
Ho1 0.01103(11) 0.01376(11) 0.01381(11) 0.00069(8) 0.00068(8) -0.00099(8)
Ho2 0.01132(11) 0.01165(11) 0.01054(10) -0.00069(7) -0.00015(7) 0.00178(8)
O1W 0.0263(19) 0.044(2) 0.0204(17) -0.0099(16) 0.0091(15) -0.0197(17)
O2W 0.032(2) 0.027(2) 0.032(2) 0.0052(16) 0.0072(17) 0.0097(16)
O1 0.0220(19) 0.035(2) 0.0151(16) -0.0026(14) 0.0019(14) -0.0094(16)
O2 0.034(2) 0.036(2) 0.0127(16) -0.0025(15) 0.0075(14) -0.0106(17)
O3 0.035(2) 0.041(2) 0.033(2) 0.0166(18) 0.0059(17) -0.0137(18)
O4 0.019(2) 0.055(3) 0.041(2) 0.024(2) -0.0062(17) -0.0152(18)
O5 0.0224(18) 0.042(2) 0.0127(16) -0.0063(15) 0.0034(14) -0.0107(16)
O6 0.0156(17) 0.0318(19) 0.0166(16) 0.0005(14) 0.0028(13) -0.0056(15)
O7 0.0131(16) 0.0147(16) 0.0253(17) 0.0002(13) -0.0029(13) 0.0028(13)
O8 0.0213(19) 0.0189(18) 0.044(2) -0.0074(16) -0.0156(17) -0.0014(15)
O9 0.0225(19) 0.0145(17) 0.036(2) -0.0007(14) -0.0045(16) -0.0022(14)
O10 0.025(2) 0.0172(17) 0.0317(19) 0.0020(14) -0.0074(15) 0.0001(15)
O11 0.0095(15) 0.0181(16) 0.0241(17) 0.0021(13) -0.0053(13) 0.0008(13)
O12 0.0160(16) 0.0136(16) 0.0217(17) 0.0008(13) -0.0003(13) 0.0006(13)
N1 0.0138(19) 0.0161(19) 0.0121(18) 0.0016(14) 0.0024(15) 0.0007(15)
N2 0.0117(19) 0.0142(18) 0.0144(18) 0.0008(15) 0.0009(15) -0.0001(15)
C1 0.018(2) 0.020(2) 0.015(2) 0.0015(18) 0.0022(18) 0.0000(19)
C2 0.021(2) 0.030(3) 0.016(2) 0.002(2) 0.0064(19) -0.005(2)
C3 0.014(2) 0.023(2) 0.023(2) 0.003(2) 0.0055(19) -0.0021(19)
C4 0.020(2) 0.020(2) 0.015(2) -0.0019(18) 0.0011(18) -0.005(2)
C5 0.014(2) 0.019(2) 0.014(2) -0.0002(18) 0.0037(17) 0.0032(19)
C6 0.023(3) 0.019(2) 0.016(2) -0.0032(18) 0.0049(19) 0.002(2)
C7 0.017(2) 0.022(2) 0.021(2) 0.006(2) 0.004(2) -0.004(2)
C8 0.017(2) 0.022(2) 0.014(2) -0.0002(18) 0.0033(18) 0.000(2)
C9 0.014(2) 0.018(2) 0.019(2) -0.0003(19) -0.0006(18) -0.0030(19)
C10 0.015(2) 0.023(3) 0.020(2) -0.0049(19) -0.0044(19) -0.001(2)
C11 0.017(2) 0.013(2) 0.023(2) -0.0006(18) 0.0007(19) -0.0002(19)
C12 0.014(2) 0.017(2) 0.025(2) -0.0030(19) -0.0030(19) 0.0012(19)
C13 0.016(2) 0.013(2) 0.014(2) -0.0007(17) -0.0002(18) 0.0002(18)
C14 0.014(2) 0.016(2) 0.018(2) 0.0027(18) 0.0011(18) -0.0025(19)
C15 0.017(2) 0.014(2) 0.023(2) 0.0023(18) -0.0009(19) 0.0005(19)
C16 0.015(2) 0.014(2) 0.016(2) 0.0018(17) 0.0026(18) 0.0003(18)
O3W 0.110(11) 0.092(10) 0.147(13) 0.027(10) 0.064(10) 0.033(9)
O4W 0.055(10) 0.067(7) 0.046(7) 0.009(6) 0.022(6) 0.026(6)
O4W' 0.081(16) 0.18(3) 0.12(2) -0.063(16) 0.055(14) -0.008(14)
O5W 0.090(7) 0.169(11) 0.091(7) 0.000 0.021(6) 0.000

loop_
_atom_type_symbol
_atom_type_description
_atom_type_scat_dispersion_real
_atom_type_scat_dispersion_imag
_atom_type_scat_source
C C 0.0033 0.0016 'International Tables Vol C Tables 4.2.6.8 and 6.1.1.4'
H H 0.0000 0.0000 'International Tables Vol C Tables 4.2.6.8 and 6.1.1.4'
N N 0.0061 0.0033 'International Tables Vol C Tables 4.2.6.8 and 6.1.1.4'
O O 0.0106 0.0060 'International Tables Vol C Tables 4.2.6.8 and 6.1.1.4'
Ho Ho -0.2175 4.6783 'International Tables Vol C Tables 4.2.6.8 and 6.1.1.4'

loop_
_geom_angle_atom_site_label_1
_geom_angle_atom_site_label_2
_geom_angle_atom_site_label_3
_geom_angle
_geom_angle_site_symmetry_1
_geom_angle_site_symmetry_3
_geom_angle_publ_flag
O10 Ho1 O1W 76.46(13) 2_545 . ?
O10 Ho1 O2W 79.21(13) 2_545 . ?
O1W Ho1 O2W 100.36(13) . . ?
O10 Ho1 O1 82.47(12) 2_545 . ?
O1W Ho1 O1 155.05(12) . . ?
O2W Ho1 O1 88.51(13) . . ?
O10 Ho1 O6 142.79(12) 2_545 . ?
O1W Ho1 O6 73.80(11) . . ?
O2W Ho1 O6 84.62(12) . . ?
O1 Ho1 O6 130.63(11) . . ?
O10 Ho1 N1 140.40(13) 2_545 . ?
O1W Ho1 N1 138.67(12) . . ?
O2W Ho1 N1 76.80(13) . . ?
O1 Ho1 N1 65.95(11) . . ?
O6 Ho1 N1 64.87(11) . . ?
O10 Ho1 O12 76.53(11) 2_545 2 ?
O1W Ho1 O12 80.64(12) . 2 ?
O2W Ho1 O12 154.77(12) . 2 ?
O1 Ho1 O12 81.59(11) . 2 ?
O6 Ho1 O12 119.30(11) . 2 ?
N1 Ho1 O12 119.02(11) . 2 ?
O10 Ho1 O11 128.67(11) 2_545 2 ?
O1W Ho1 O11 100.87(12) . 2 ?
O2W Ho1 O11 148.37(12) . 2 ?
O1 Ho1 O11 81.96(12) . 2 ?
O6 Ho1 O11 79.13(11) . 2 ?
N1 Ho1 O11 71.75(11) . 2 ?
O12 Ho1 O11 52.94(10) 2 2 ?
O10 Ho1 C16 102.58(12) 2_545 2 ?
O1W Ho1 C16 92.11(13) . 2 ?
O2W Ho1 C16 167.45(13) . 2 ?
O1 Ho1 C16 79.48(13) . 2 ?
O6 Ho1 C16 100.39(12) . 2 ?
N1 Ho1 C16 94.79(12) . 2 ?
O12 Ho1 C16 26.66(11) 2 2 ?
O11 Ho1 C16 26.34(11) 2 2 ?
O2 Ho2 O8 79.84(14) . 4_545 ?
O2 Ho2 O3 144.94(14) . 4_545 ?
O8 Ho2 O3 80.80(14) 4_545 4_545 ?
O2 Ho2 O9 76.52(12) . 1_545 ?
O8 Ho2 O9 83.83(12) 4_545 1_545 ?
O3 Ho2 O9 72.56(14) 4_545 1_545 ?
O2 Ho2 O5 143.59(13) . 6_565 ?
O8 Ho2 O5 116.44(13) 4_545 6_565 ?
O3 Ho2 O5 71.46(14) 4_545 6_565 ?
O9 Ho2 O5 134.47(12) 1_545 6_565 ?
O2 Ho2 O12 92.30(12) . . ?
O8 Ho2 O12 157.72(12) 4_545 . ?
O3 Ho2 O12 94.72(12) 4_545 . ?
O9 Ho2 O12 74.04(11) 1_545 . ?
O5 Ho2 O12 82.05(11) 6_565 . ?
O2 Ho2 O7 78.65(12) . . ?
O8 Ho2 O7 71.24(11) 4_545 . ?
O3 Ho2 O7 121.62(13) 4_545 . ?
O9 Ho2 O7 147.42(11) 1_545 . ?
O5 Ho2 O7 76.90(12) 6_565 . ?
O12 Ho2 O7 127.94(10) . . ?
O2 Ho2 N2 73.73(12) . . ?
O8 Ho2 N2 131.32(12) 4_545 . ?
O3 Ho2 N2 139.38(13) 4_545 . ?
O9 Ho2 N2 126.74(12) 1_545 . ?
O5 Ho2 N2 71.44(12) 6_565 . ?
O12 Ho2 N2 64.25(11) . . ?
O7 Ho2 N2 64.00(11) . . ?
Ho1 O1W H1WA 124.1 . . ?
Ho1 O1W H1WB 122.4 . . ?
H1WA O1W H1WB 110.0 . . ?
Ho1 O2W H2WA 113.4 . . ?
Ho1 O2W H2WB 131.5 . . ?
H2WA O2W H2WB 111.0 . . ?
C6 O1 Ho1 125.1(3) . . ?
C6 O2 Ho2 156.7(3) . . ?
C7 O3 Ho2 169.6(4) . 4 ?
C8 O5 Ho2 143.7(3) . 6_566 ?
C8 O6 Ho1 124.9(3) . . ?
C14 O7 Ho2 123.0(3) . . ?
C14 O8 Ho2 166.7(3) . 4 ?
C15 O9 Ho2 134.6(3) . 1_565 ?
C15 O10 Ho1 144.6(3) . 2_565 ?
C16 O11 Ho1 92.7(3) . 2 ?
C16 O12 Ho2 124.3(3) . . ?
C16 O12 Ho1 93.5(3) . 2 ?
Ho2 O12 Ho1 141.84(14) . 2 ?
C5 N1 C1 119.7(4) . . ?
C5 N1 Ho1 120.8(3) . . ?
C1 N1 Ho1 119.4(3) . . ?
C9 N2 C13 118.9(4) . . ?
C9 N2 Ho2 120.3(3) . . ?
C13 N2 Ho2 120.6(3) . . ?
N1 C1 C2 122.0(4) . . ?
N1 C1 C6 113.2(4) . . ?
C2 C1 C6 124.8(4) . . ?
C1 C2 C3 119.1(4) . . ?
C1 C2 H2 120.5 . . ?
C3 C2 H2 120.5 . . ?
C4 C3 C2 118.5(4) . . ?
C4 C3 C7 121.7(4) . . ?
C2 C3 C7 119.8(4) . . ?
C5 C4 C3 118.9(4) . . ?
C5 C4 H4 120.6 . . ?
C3 C4 H4 120.6 . . ?
N1 C5 C4 121.8(4) . . ?
N1 C5 C8 113.1(4) . . ?
C4 C5 C8 125.0(4) . . ?
O2 C6 O1 126.3(4) . . ?
O2 C6 C1 117.6(4) . . ?
O1 C6 C1 116.1(4) . . ?
O4 C7 O3 125.5(5) . . ?
O4 C7 C3 118.4(4) . . ?
O3 C7 C3 116.1(4) . . ?
O5 C8 O6 126.2(4) . . ?
O5 C8 C5 117.6(4) . . ?
O6 C8 C5 116.1(4) . . ?
N2 C9 C10 122.3(4) . . ?
N2 C9 C14 112.9(4) . . ?
C10 C9 C14 124.7(4) . . ?
C9 C10 C11 118.7(4) . . ?
C9 C10 H10 120.6 . . ?
C11 C10 H10 120.6 . . ?
C12 C11 C10 119.4(4) . . ?
C12 C11 C15 120.2(4) . . ?
C10 C11 C15 120.3(4) . . ?
C13 C12 C11 118.0(4) . . ?
C13 C12 H12 121.0 . . ?
C11 C12 H12 121.0 . . ?
N2 C13 C12 122.7(4) . . ?
N2 C13 C16 112.2(4) . . ?
C12 C13 C16 125.1(4) . . ?
O8 C14 O7 125.4(4) . . ?
O8 C14 C9 118.2(4) . . ?
O7 C14 C9 116.4(4) . . ?
O10 C15 O9 126.8(4) . . ?
O10 C15 C11 116.4(4) . . ?
O9 C15 C11 116.8(4) . . ?
O11 C16 O12 120.5(4) . . ?
O11 C16 C13 121.5(4) . . ?
O12 C16 C13 117.9(4) . . ?
O11 C16 Ho1 61.0(2) . 2 ?
O12 C16 Ho1 59.8(2) . 2 ?
C13 C16 Ho1 175.5(3) . 2 ?

loop_
_geom_bond_atom_site_label_1
_geom_bond_atom_site_label_2
_geom_bond_distance
_geom_bond_site_symmetry_2
_geom_bond_publ_flag
Ho1 O10 2.296(3) 2_545 ?
Ho1 O1W 2.304(3) . ?
Ho1 O2W 2.316(3) . ?
Ho1 O1 2.325(3) . ?
Ho1 O6 2.378(3) . ?
Ho1 N1 2.448(4) . ?
Ho1 O12 2.450(3) 2 ?
Ho1 O11 2.476(3) 2 ?
Ho1 C16 2.829(4) 2 ?
Ho2 O2 2.279(3) . ?
Ho2 O8 2.293(3) 4_545 ?
Ho2 O3 2.294(3) 4_545 ?
Ho2 O9 2.343(3) 1_545 ?
Ho2 O5 2.356(3) 6_565 ?
Ho2 O12 2.381(3) . ?
Ho2 O7 2.417(3) . ?
Ho2 N2 2.498(4) . ?
O1W H1WA 0.8499 . ?
O1W H1WB 0.8500 . ?
O2W H2WA 0.8502 . ?
O2W H2WB 0.8499 . ?
O1 C6 1.268(6) . ?
O2 C6 1.234(5) . ?
O3 C7 1.245(6) . ?
O3 Ho2 2.294(3) 4 ?
O4 C7 1.232(6) . ?
O5 C8 1.250(5) . ?
O5 Ho2 2.356(3) 6_566 ?
O6 C8 1.260(6) . ?
O7 C14 1.258(5) . ?
O8 C14 1.241(5) . ?
O8 Ho2 2.293(3) 4 ?
O9 C15 1.257(5) . ?
O9 Ho2 2.343(3) 1_565 ?
O10 C15 1.251(6) . ?
O10 Ho1 2.296(3) 2_565 ?
O11 C16 1.257(5) . ?
O11 Ho1 2.476(3) 2 ?
O12 C16 1.272(5) . ?
O12 Ho1 2.450(3) 2 ?
N1 C5 1.339(5) . ?
N1 C1 1.340(6) . ?
N2 C9 1.338(6) . ?
N2 C13 1.342(6) . ?
C1 C2 1.375(6) . ?
C1 C6 1.512(6) . ?
C2 C3 1.401(6) . ?
C2 H2 0.9300 . ?
C3 C4 1.394(6) . ?
C3 C7 1.517(6) . ?
C4 C5 1.387(6) . ?
C4 H4 0.9300 . ?
C5 C8 1.506(6) . ?
C9 C10 1.379(6) . ?
C9 C14 1.507(6) . ?
C10 C11 1.392(6) . ?
C10 H10 0.9300 . ?
C11 C12 1.390(6) . ?
C11 C15 1.520(6) . ?
C12 C13 1.386(6) . ?
C12 H12 0.9300 . ?
C13 C16 1.490(6) . ?
C16 Ho1 2.829(4) 2 ?
O4W O4W' 0.70(2) . ?

loop_
_geom_hbond_atom_site_label_D
_geom_hbond_atom_site_label_H
_geom_hbond_atom_site_label_A
_geom_hbond_distance_DH
_geom_hbond_distance_HA
_geom_hbond_distance_DA
_geom_hbond_angle_DHA
_geom_hbond_site_symmetry_A
O1W H1WA O11 0.85 1.91 2.755(5) 172.7 6_566
O1W H1WB O4 0.85 1.87 2.681(5) 158.3 3_445
O2W H2WA O4W' 0.85 1.78 2.62(2) 171.3 .
O2W H2WA O4W 0.85 1.92 2.759(19) 167.4 .
O2W H2WB O4 0.85 1.87 2.715(5) 173.9 7_556

loop_
_geom_torsion_atom_site_label_1
_geom_torsion_atom_site_label_2
_geom_torsion_atom_site_label_3
_geom_torsion_atom_site_label_4
_geom_torsion
_geom_torsion_site_symmetry_1
_geom_torsion_site_symmetry_2
_geom_torsion_site_symmetry_3
_geom_torsion_site_symmetry_4
_geom_torsion_publ_flag
O10 Ho1 O1 C6 -158.8(4) 2_545 . . . ?
O1W Ho1 O1 C6 168.7(4) . . . . ?
O2W Ho1 O1 C6 -79.5(4) . . . . ?
O6 Ho1 O1 C6 2.1(4) . . . . ?
N1 Ho1 O1 C6 -3.3(4) . . . . ?
O12 Ho1 O1 C6 123.7(4) 2 . . . ?
O11 Ho1 O1 C6 70.2(4) 2 . . . ?
C16 Ho1 O1 C6 96.8(4) 2 . . . ?
O8 Ho2 O2 C6 -67.3(9) 4_545 . . . ?
O3 Ho2 O2 C6 -9.9(10) 4_545 . . . ?
O9 Ho2 O2 C6 18.7(8) 1_545 . . . ?
O5 Ho2 O2 C6 171.4(8) 6_565 . . . ?
O12 Ho2 O2 C6 91.7(9) . . . . ?
O7 Ho2 O2 C6 -140.0(9) . . . . ?
N2 Ho2 O2 C6 154.0(9) . . . . ?
O10 Ho1 O6 C8 140.9(3) 2_545 . . . ?
O1W Ho1 O6 C8 179.2(4) . . . . ?
O2W Ho1 O6 C8 76.7(4) . . . . ?
O1 Ho1 O6 C8 -6.7(4) . . . . ?
N1 Ho1 O6 C8 -1.2(3) . . . . ?
O12 Ho1 O6 C8 -111.8(4) 2 . . . ?
O11 Ho1 O6 C8 -76.0(4) 2 . . . ?
C16 Ho1 O6 C8 -91.7(4) 2 . . . ?
O2 Ho2 O7 C14 -61.2(3) . . . . ?
O8 Ho2 O7 C14 -144.2(4) 4_545 . . . ?
O3 Ho2 O7 C14 149.9(3) 4_545 . . . ?
O9 Ho2 O7 C14 -102.1(4) 1_545 . . . ?
O5 Ho2 O7 C14 91.7(3) 6_565 . . . ?
O12 Ho2 O7 C14 22.8(4) . . . . ?
N2 Ho2 O7 C14 16.1(3) . . . . ?
O2 Ho2 O12 C16 79.0(3) . . . . ?
O8 Ho2 O12 C16 147.4(4) 4_545 . . . ?
O3 Ho2 O12 C16 -135.4(3) 4_545 . . . ?
O9 Ho2 O12 C16 154.3(4) 1_545 . . . ?
O5 Ho2 O12 C16 -64.9(3) 6_565 . . . ?
O7 Ho2 O12 C16 1.6(4) . . . . ?
N2 Ho2 O12 C16 8.3(3) . . . . ?
O2 Ho2 O12 Ho1 -110.1(2) . . . 2 ?
O8 Ho2 O12 Ho1 -41.7(5) 4_545 . . 2 ?
O3 Ho2 O12 Ho1 35.5(2) 4_545 . . 2 ?
O9 Ho2 O12 Ho1 -34.8(2) 1_545 . . 2 ?
O5 Ho2 O12 Ho1 106.0(2) 6_565 . . 2 ?
O7 Ho2 O12 Ho1 172.50(18) . . . 2 ?
N2 Ho2 O12 Ho1 179.2(3) . . . 2 ?
O10 Ho1 N1 C5 -141.4(3) 2_545 . . . ?
O1W Ho1 N1 C5 3.5(4) . . . . ?
O2W Ho1 N1 C5 -87.3(3) . . . . ?
O1 Ho1 N1 C5 178.4(4) . . . . ?
O6 Ho1 N1 C5 2.9(3) . . . . ?
O12 Ho1 N1 C5 113.9(3) 2 . . . ?
O11 Ho1 N1 C5 89.2(3) 2 . . . ?
C16 Ho1 N1 C5 102.2(3) 2 . . . ?
O10 Ho1 N1 C1 40.5(4) 2_545 . . . ?
O1W Ho1 N1 C1 -174.5(3) . . . . ?
O2W Ho1 N1 C1 94.7(3) . . . . ?
O1 Ho1 N1 C1 0.4(3) . . . . ?
O6 Ho1 N1 C1 -175.1(4) . . . . ?
O12 Ho1 N1 C1 -64.1(4) 2 . . . ?
O11 Ho1 N1 C1 -88.8(3) 2 . . . ?
C16 Ho1 N1 C1 -75.8(3) 2 . . . ?
O2 Ho2 N2 C9 78.4(3) . . . . ?
O8 Ho2 N2 C9 18.4(4) 4_545 . . . ?
O3 Ho2 N2 C9 -115.8(3) 4_545 . . . ?
O9 Ho2 N2 C9 137.0(3) 1_545 . . . ?
O5 Ho2 N2 C9 -90.9(3) 6_565 . . . ?
O12 Ho2 N2 C9 179.1(4) . . . . ?
O7 Ho2 N2 C9 -6.7(3) . . . . ?
O2 Ho2 N2 C13 -106.4(3) . . . . ?
O8 Ho2 N2 C13 -166.4(3) 4_545 . . . ?
O3 Ho2 N2 C13 59.4(4) 4_545 . . . ?
O9 Ho2 N2 C13 -47.8(4) 1_545 . . . ?
O5 Ho2 N2 C13 84.4(3) 6_565 . . . ?
O12 Ho2 N2 C13 -5.6(3) . . . . ?
O7 Ho2 N2 C13 168.5(4) . . . . ?
C5 N1 C1 C2 1.2(7) . . . . ?
Ho1 N1 C1 C2 179.2(3) . . . . ?
C5 N1 C1 C6 -176.2(4) . . . . ?
Ho1 N1 C1 C6 1.8(5) . . . . ?
N1 C1 C2 C3 1.4(7) . . . . ?
C6 C1 C2 C3 178.5(4) . . . . ?
C1 C2 C3 C4 -2.2(7) . . . . ?
C1 C2 C3 C7 179.6(4) . . . . ?
C2 C3 C4 C5 0.5(7) . . . . ?
C7 C3 C4 C5 178.7(4) . . . . ?
C1 N1 C5 C4 -2.9(7) . . . . ?
Ho1 N1 C5 C4 179.1(3) . . . . ?
C1 N1 C5 C8 173.9(4) . . . . ?
Ho1 N1 C5 C8 -4.1(5) . . . . ?
C3 C4 C5 N1 2.0(7) . . . . ?
C3 C4 C5 C8 -174.4(4) . . . . ?
Ho2 O2 C6 O1 -56.3(11) . . . . ?
Ho2 O2 C6 C1 125.2(7) . . . . ?
Ho1 O1 C6 O2 -173.1(4) . . . . ?
Ho1 O1 C6 C1 5.5(6) . . . . ?
N1 C1 C6 O2 174.2(4) . . . . ?
C2 C1 C6 O2 -3.1(7) . . . . ?
N1 C1 C6 O1 -4.5(6) . . . . ?
C2 C1 C6 O1 178.2(5) . . . . ?
Ho2 O3 C7 O4 -46(2) 4 . . . ?
Ho2 O3 C7 C3 135.3(18) 4 . . . ?
C4 C3 C7 O4 36.4(7) . . . . ?
C2 C3 C7 O4 -145.4(5) . . . . ?
C4 C3 C7 O3 -144.9(5) . . . . ?
C2 C3 C7 O3 33.3(7) . . . . ?
Ho2 O5 C8 O6 -36.7(9) 6_566 . . . ?
Ho2 O5 C8 C5 141.9(4) 6_566 . . . ?
Ho1 O6 C8 O5 178.2(4) . . . . ?
Ho1 O6 C8 C5 -0.4(6) . . . . ?
N1 C5 C8 O5 -175.8(4) . . . . ?
C4 C5 C8 O5 0.9(7) . . . . ?
N1 C5 C8 O6 2.9(6) . . . . ?
C4 C5 C8 O6 179.6(4) . . . . ?
C13 N2 C9 C10 1.2(7) . . . . ?
Ho2 N2 C9 C10 176.5(3) . . . . ?
C13 N2 C9 C14 -176.0(4) . . . . ?
Ho2 N2 C9 C14 -0.7(5) . . . . ?
N2 C9 C10 C11 -1.1(7) . . . . ?
C14 C9 C10 C11 175.7(4) . . . . ?
C9 C10 C11 C12 0.1(7) . . . . ?
C9 C10 C11 C15 -178.0(4) . . . . ?
C10 C11 C12 C13 0.7(7) . . . . ?
C15 C11 C12 C13 178.9(4) . . . . ?
C9 N2 C13 C12 -0.2(7) . . . . ?
Ho2 N2 C13 C12 -175.5(3) . . . . ?
C9 N2 C13 C16 178.6(4) . . . . ?
Ho2 N2 C13 C16 3.3(5) . . . . ?
C11 C12 C13 N2 -0.7(7) . . . . ?
C11 C12 C13 C16 -179.3(4) . . . . ?
Ho2 O8 C14 O7 31.0(18) 4 . . . ?
Ho2 O8 C14 C9 -150.0(13) 4 . . . ?
Ho2 O7 C14 O8 156.2(4) . . . . ?
Ho2 O7 C14 C9 -22.8(5) . . . . ?
N2 C9 C14 O8 -164.5(4) . . . . ?
C10 C9 C14 O8 18.4(7) . . . . ?
N2 C9 C14 O7 14.5(6) . . . . ?
C10 C9 C14 O7 -162.5(4) . . . . ?
Ho1 O10 C15 O9 12.6(9) 2_565 . . . ?
Ho1 O10 C15 C11 -166.1(4) 2_565 . . . ?
Ho2 O9 C15 O10 -57.5(7) 1_565 . . . ?
Ho2 O9 C15 C11 121.3(4) 1_565 . . . ?
C12 C11 C15 O10 -9.8(7) . . . . ?
C10 C11 C15 O10 168.4(4) . . . . ?
C12 C11 C15 O9 171.3(4) . . . . ?
C10 C11 C15 O9 -10.5(7) . . . . ?
Ho1 O11 C16 O12 5.3(4) 2 . . . ?
Ho1 O11 C16 C13 -175.7(4) 2 . . . ?
Ho2 O12 C16 O11 169.0(3) . . . . ?
Ho1 O12 C16 O11 -5.4(4) 2 . . . ?
Ho2 O12 C16 C13 -10.0(5) . . . . ?
Ho1 O12 C16 C13 175.6(3) 2 . . . ?
Ho2 O12 C16 Ho1 174.4(3) . . . 2 ?
N2 C13 C16 O11 -175.1(4) . . . . ?
C12 C13 C16 O11 3.7(7) . . . . ?
N2 C13 C16 O12 3.9(6) . . . . ?
C12 C13 C16 O12 -177.4(4) . . . . ?
N2 C13 C16 Ho1 62(4) . . . 2 ?
C12 C13 C16 Ho1 -119(4) . . . 2 ?
